data_4324367
loop_
_publ_author_name
'Chang Hoon Lee'
'Timothy R. Cook'
'Daniel G. Nocera'

_publ_section_title
;
 HX Addition and Photochemical H2 Elimination by Ni NHC Complexes
;
_journal_name_full 'Inorganic Chemistry'
_journal_page_first 714
_journal_page_last 716
_journal_paper_doi 10.1021/ic102017t
_journal_volume 50
_journal_year 2011
_chemical_formula_sum 'C42 H49 Cl N4 Ni'
_chemical_formula_weight 704.01
_chemical_name_common NiHCl(IMes)2
_chemical_name_systematic
; 
 ? 
;
_space_group_IT_number 61
_symmetry_cell_setting orthorhombic
_symmetry_space_group_name_Hall '-P 2ac 2ab'
_symmetry_space_group_name_H-M 'P b c a'
_atom_sites_solution_hydrogens geom
_atom_sites_solution_primary direct
_atom_sites_solution_secondary difmap
_audit_creation_method SHELXL-97
_cell_angle_alpha 90.00
_cell_angle_beta 90.00
_cell_angle_gamma 90.00
_cell_formula_units_Z 8
_cell_length_a 17.067(3)
_cell_length_b 18.815(3)
_cell_length_c 23.195(4)
_cell_measurement_reflns_used 8035
_cell_measurement_temperature 100(2)
_cell_measurement_theta_max 22.87
_cell_measurement_theta_min 2.34
_cell_volume 7448(2)
_computing_cell_refinement 'Bruker SAINT'
_computing_data_collection 'Bruker APEX2'
_computing_data_reduction 'Bruker SAINT'
_computing_molecular_graphics 'Bruker SHELXTL'
_computing_publication_material 'Bruker SHELXTL'
_computing_structure_refinement 'SHELXL-97 (Sheldrick, 2008)'
_computing_structure_solution 'SHELXS-97 (Sheldrick, 2008)'
_diffrn_ambient_temperature 100(2)
_diffrn_measured_fraction_theta_full 1.000
_diffrn_measured_fraction_theta_max 1.000
_diffrn_measurement_device_type 'Bruker APEX-II CCD'
_diffrn_measurement_method '\f and \w scans'
_diffrn_radiation_monochromator graphite
_diffrn_radiation_source 'fine-focus sealed tube'
_diffrn_radiation_type MoK\a
_diffrn_radiation_wavelength 0.71073
_diffrn_reflns_av_R_equivalents 0.1393
_diffrn_reflns_av_sigmaI/netI 0.0564
_diffrn_reflns_limit_h_max 22
_diffrn_reflns_limit_h_min -22
_diffrn_reflns_limit_k_max 24
_diffrn_reflns_limit_k_min -24
_diffrn_reflns_limit_l_max 30
_diffrn_reflns_limit_l_min -30
_diffrn_reflns_number 137616
_diffrn_reflns_theta_full 27.48
_diffrn_reflns_theta_max 27.48
_diffrn_reflns_theta_min 1.76
_exptl_absorpt_coefficient_mu 0.627
_exptl_absorpt_correction_T_max 0.9693
_exptl_absorpt_correction_T_min 0.8848
_exptl_absorpt_correction_type empirical
_exptl_absorpt_process_details SADABS
_exptl_crystal_colour yellow
_exptl_crystal_density_diffrn 1.256
_exptl_crystal_description Block
_exptl_crystal_F_000 2992
_exptl_crystal_size_max 0.20
_exptl_crystal_size_mid 0.05
_exptl_crystal_size_min 0.05
_refine_diff_density_max 0.612
_refine_diff_density_min -0.584
_refine_diff_density_rms 0.087
_refine_ls_extinction_method none
_refine_ls_goodness_of_fit_ref 1.023
_refine_ls_hydrogen_treatment mixed
_refine_ls_matrix_type full
_refine_ls_number_parameters 437
_refine_ls_number_reflns 8541
_refine_ls_number_restraints 0
_refine_ls_restrained_S_all 1.023
_refine_ls_R_factor_all 0.0999
_refine_ls_R_factor_gt 0.0581
_refine_ls_shift/su_max 0.001
_refine_ls_shift/su_mean 0.000
_refine_ls_structure_factor_coef Fsqd
_refine_ls_weighting_details 'calc w=1/[\s^2^(Fo^2^)+(0.0664P)^2^+16.4896P] where P=(Fo^2^+2Fc^2^)/3'
_refine_ls_weighting_scheme calc
_refine_ls_wR_factor_gt 0.1405
_refine_ls_wR_factor_ref 0.1664
_reflns_number_gt 5638
_reflns_number_total 8541
_reflns_threshold_expression >2sigma(I)
_cod_data_source_file ic102017t_si_002_1.cif
_cod_data_source_block 10047
_cod_database_code 4324367

loop_
_symmetry_equiv_pos_as_xyz
'x, y, z'
'-x+1/2, -y, z+1/2'
'-x, y+1/2, -z+1/2'
'x+1/2, -y+1/2, -z'
'-x, -y, -z'
'x-1/2, y, -z-1/2'
'x, -y-1/2, z-1/2'
'-x-1/2, y-1/2, z'

loop_
_atom_site_label
_atom_site_type_symbol
_atom_site_fract_x
_atom_site_fract_y
_atom_site_fract_z
_atom_site_U_iso_or_equiv
_atom_site_adp_type
_atom_site_occupancy
_atom_site_symmetry_multiplicity
_atom_site_calc_flag
_atom_site_refinement_flags
Ni1 Ni 0.38027(2) 0.85164(2) 0.337274(19) 0.02144(13) Uani 1 1 d .
Cl1 Cl 0.25123(5) 0.87155(5) 0.35178(4) 0.0313(2) Uani 1 1 d .
N1 N 0.43454(18) 0.99484(15) 0.30608(13) 0.0277(7) Uani 1 1 d .
N2 N 0.39625(19) 0.99073(15) 0.39442(13) 0.0301(7) Uani 1 1 d .
N3 N 0.32955(17) 0.72091(15) 0.27980(13) 0.0247(6) Uani 1 1 d .
N4 N 0.39161(17) 0.69695(15) 0.35824(13) 0.0238(6) Uani 1 1 d .
C1 C 0.4059(2) 0.94859(18) 0.34665(16) 0.0262(8) Uani 1 1 d .
C2 C 0.4419(2) 1.0635(2) 0.32813(18) 0.0361(9) Uani 1 1 d .
H2A H 0.4601 1.1042 0.3080 0.043 Uiso 1 1 calc R
C3 C 0.4183(3) 1.0608(2) 0.38324(18) 0.0385(10) Uani 1 1 d .
H3A H 0.4168 1.0994 0.4097 0.046 Uiso 1 1 calc R
C4 C 0.3696(2) 0.96538(18) 0.45010(16) 0.0301(8) Uani 1 1 d .
C5 C 0.4211(2) 0.92406(19) 0.48319(16) 0.0297(8) Uani 1 1 d .
C6 C 0.3938(2) 0.90066(19) 0.53696(17) 0.0321(9) Uani 1 1 d .
H6A H 0.4278 0.8735 0.5607 0.039 Uiso 1 1 calc R
C7 C 0.3187(2) 0.9157(2) 0.55699(16) 0.0334(9) Uani 1 1 d .
C8 C 0.2700(2) 0.9575(2) 0.52279(17) 0.0359(9) Uani 1 1 d .
H8A H 0.2188 0.9686 0.5360 0.043 Uiso 1 1 calc R
C9 C 0.2949(2) 0.98371(19) 0.46917(17) 0.0340(9) Uani 1 1 d .
C10 C 0.5020(2) 0.9063(2) 0.46219(17) 0.0342(9) Uani 1 1 d .
H10A H 0.5102 0.9273 0.4240 0.051 Uiso 1 1 calc R
H10B H 0.5078 0.8545 0.4596 0.051 Uiso 1 1 calc R
H10C H 0.5409 0.9253 0.4892 0.051 Uiso 1 1 calc R
C11 C 0.2907(3) 0.8859(2) 0.61416(18) 0.0419(10) Uani 1 1 d .
H11A H 0.2369 0.9019 0.6215 0.063 Uiso 1 1 calc R
H11B H 0.3250 0.9026 0.6452 0.063 Uiso 1 1 calc R
H11C H 0.2919 0.8338 0.6127 0.063 Uiso 1 1 calc R
C12 C 0.2410(3) 1.0307(2) 0.43291(19) 0.0429(10) Uani 1 1 d .
H12A H 0.2678 1.0442 0.3972 0.064 Uiso 1 1 calc R
H12B H 0.2275 1.0736 0.4547 0.064 Uiso 1 1 calc R
H12C H 0.1930 1.0045 0.4236 0.064 Uiso 1 1 calc R
C13 C 0.4547(2) 0.97700(18) 0.24747(16) 0.0276(8) Uani 1 1 d .
C14 C 0.3953(2) 0.97697(18) 0.20576(16) 0.0287(8) Uani 1 1 d .
C15 C 0.4178(3) 0.9675(2) 0.14830(18) 0.0369(9) Uani 1 1 d .
H15A H 0.3786 0.9676 0.1192 0.044 Uiso 1 1 calc R
C16 C 0.4960(3) 0.9579(2) 0.1323(2) 0.0422(10) Uani 1 1 d .
C17 C 0.5522(3) 0.9542(2) 0.1756(2) 0.0430(11) Uani 1 1 d .
H17A H 0.6051 0.9446 0.1654 0.052 Uiso 1 1 calc R
C18 C 0.5334(2) 0.96433(19) 0.23343(19) 0.0340(9) Uani 1 1 d .
C19 C 0.3105(2) 0.9862(2) 0.22243(19) 0.0402(10) Uani 1 1 d .
H19A H 0.3065 0.9917 0.2643 0.060 Uiso 1 1 calc R
H19B H 0.2806 0.9444 0.2103 0.060 Uiso 1 1 calc R
H19C H 0.2893 1.0286 0.2035 0.060 Uiso 1 1 calc R
C20 C 0.5189(4) 0.9536(3) 0.0696(2) 0.0669(16) Uani 1 1 d .
H20A H 0.4719 0.9571 0.0455 0.100 Uiso 1 1 calc R
H20B H 0.5451 0.9081 0.0622 0.100 Uiso 1 1 calc R
H20C H 0.5546 0.9927 0.0602 0.100 Uiso 1 1 calc R
C21 C 0.5955(2) 0.9629(3) 0.2797(2) 0.0521(13) Uani 1 1 d .
H21A H 0.6467 0.9536 0.2620 0.078 Uiso 1 1 calc R
H21B H 0.5834 0.9252 0.3074 0.078 Uiso 1 1 calc R
H21C H 0.5967 1.0088 0.2995 0.078 Uiso 1 1 calc R
C22 C 0.36774(19) 0.75298(18) 0.32474(14) 0.0226(7) Uani 1 1 d .
C23 C 0.3301(2) 0.64698(19) 0.28571(16) 0.0293(8) Uani 1 1 d .
H23A H 0.3073 0.6136 0.2600 0.035 Uiso 1 1 calc R
C24 C 0.3687(2) 0.63199(18) 0.33437(16) 0.0287(8) Uani 1 1 d .
H24A H 0.3786 0.5861 0.3497 0.034 Uiso 1 1 calc R
C25 C 0.4425(2) 0.70282(17) 0.40811(15) 0.0238(7) Uani 1 1 d .
C26 C 0.5217(2) 0.68562(19) 0.40059(16) 0.0287(8) Uani 1 1 d .
C27 C 0.5713(2) 0.6929(2) 0.44822(17) 0.0312(8) Uani 1 1 d .
H27A H 0.6253 0.6821 0.4439 0.037 Uiso 1 1 calc R
C28 C 0.5439(2) 0.7154(2) 0.50194(17) 0.0317(8) Uani 1 1 d .
C29 C 0.4640(2) 0.72944(19) 0.50756(16) 0.0296(8) Uani 1 1 d .
H29A H 0.4443 0.7432 0.5442 0.035 Uiso 1 1 calc R
C30 C 0.4117(2) 0.72403(18) 0.46113(16) 0.0258(7) Uani 1 1 d .
C31 C 0.5518(2) 0.6606(2) 0.34299(17) 0.0335(9) Uani 1 1 d .
H31A H 0.6082 0.6513 0.3457 0.050 Uiso 1 1 calc R
H31B H 0.5424 0.6975 0.3139 0.050 Uiso 1 1 calc R
H31C H 0.5245 0.6169 0.3318 0.050 Uiso 1 1 calc R
C32 C 0.5997(3) 0.7255(3) 0.55200(19) 0.0450(11) Uani 1 1 d .
H32A H 0.6530 0.7132 0.5399 0.068 Uiso 1 1 calc R
H32B H 0.5838 0.6947 0.5840 0.068 Uiso 1 1 calc R
H32C H 0.5983 0.7752 0.5645 0.068 Uiso 1 1 calc R
C33 C 0.3258(2) 0.7425(2) 0.46792(16) 0.0292(8) Uani 1 1 d .
H33A H 0.2989 0.7359 0.4310 0.044 Uiso 1 1 calc R
H33B H 0.3208 0.7922 0.4801 0.044 Uiso 1 1 calc R
H33C H 0.3021 0.7115 0.4970 0.044 Uiso 1 1 calc R
C34 C 0.2970(2) 0.75743(18) 0.23068(15) 0.0244(7) Uani 1 1 d .
C35 C 0.2151(2) 0.76453(19) 0.22659(16) 0.0282(8) Uani 1 1 d .
C36 C 0.1851(2) 0.79771(19) 0.17767(17) 0.0305(8) Uani 1 1 d .
H36A H 0.1299 0.8029 0.1739 0.037 Uiso 1 1 calc R
C37 C 0.2337(2) 0.8237(2) 0.13384(16) 0.0296(8) Uani 1 1 d .
C38 C 0.3144(2) 0.81526(19) 0.13932(16) 0.0284(8) Uani 1 1 d .
H38A H 0.3478 0.8324 0.1097 0.034 Uiso 1 1 calc R
C39 C 0.3476(2) 0.78192(18) 0.18791(15) 0.0256(7) Uani 1 1 d .
C40 C 0.1614(2) 0.7369(2) 0.27385(17) 0.0363(9) Uani 1 1 d .
H40A H 0.1067 0.7461 0.2633 0.054 Uiso 1 1 calc R
H40B H 0.1736 0.7612 0.3102 0.054 Uiso 1 1 calc R
H40C H 0.1694 0.6857 0.2786 0.054 Uiso 1 1 calc R
C41 C 0.1992(2) 0.8611(2) 0.08229(18) 0.0388(10) Uani 1 1 d .
H41A H 0.2413 0.8755 0.0561 0.058 Uiso 1 1 calc R
H41B H 0.1703 0.9032 0.0951 0.058 Uiso 1 1 calc R
H41C H 0.1634 0.8288 0.0621 0.058 Uiso 1 1 calc R
C42 C 0.4355(2) 0.7732(2) 0.19263(16) 0.0321(8) Uani 1 1 d .
H42A H 0.4483 0.7491 0.2289 0.048 Uiso 1 1 calc R
H42B H 0.4605 0.8201 0.1919 0.048 Uiso 1 1 calc R
H42C H 0.4546 0.7448 0.1601 0.048 Uiso 1 1 calc R
H1 H 0.472(3) 0.837(2) 0.3254(18) 0.048(13) Uiso 1 1 d .

loop_
_atom_site_aniso_label
_atom_site_aniso_U_11
_atom_site_aniso_U_22
_atom_site_aniso_U_33
_atom_site_aniso_U_23
_atom_site_aniso_U_13
_atom_site_aniso_U_12
Ni1 0.0245(2) 0.0157(2) 0.0242(2) 0.00046(17) -0.00222(18) -0.00133(17)
Cl1 0.0271(4) 0.0261(4) 0.0407(5) -0.0022(4) 0.0006(4) 0.0010(3)
N1 0.0352(17) 0.0160(14) 0.0320(17) 0.0043(12) -0.0068(13) -0.0038(12)
N2 0.0428(18) 0.0183(15) 0.0293(17) -0.0009(12) -0.0083(14) 0.0007(13)
N3 0.0284(15) 0.0197(14) 0.0260(16) -0.0003(12) 0.0010(12) -0.0046(12)
N4 0.0306(16) 0.0164(14) 0.0246(15) 0.0003(11) 0.0012(12) -0.0013(12)
C1 0.0254(17) 0.0211(17) 0.032(2) 0.0027(15) -0.0062(14) -0.0003(14)
C2 0.048(2) 0.0171(17) 0.043(2) 0.0031(16) -0.0114(19) -0.0050(16)
C3 0.059(3) 0.0187(19) 0.038(2) -0.0020(16) -0.010(2) -0.0053(18)
C4 0.046(2) 0.0168(17) 0.0281(19) -0.0012(14) -0.0075(16) -0.0001(15)
C5 0.039(2) 0.0197(18) 0.030(2) -0.0063(15) -0.0097(16) -0.0002(15)
C6 0.040(2) 0.0205(18) 0.035(2) -0.0028(15) -0.0094(17) 0.0007(15)
C7 0.048(2) 0.0232(19) 0.029(2) -0.0059(16) -0.0016(17) -0.0029(17)
C8 0.043(2) 0.029(2) 0.036(2) -0.0103(17) -0.0001(18) 0.0066(17)
C9 0.045(2) 0.0213(19) 0.035(2) -0.0069(16) -0.0107(18) 0.0055(16)
C10 0.036(2) 0.032(2) 0.035(2) 0.0025(17) -0.0086(17) -0.0008(16)
C11 0.055(3) 0.035(2) 0.036(2) -0.0047(18) 0.004(2) 0.003(2)
C12 0.053(3) 0.031(2) 0.044(2) -0.0035(18) -0.010(2) 0.0140(19)
C13 0.0317(19) 0.0189(17) 0.032(2) 0.0065(15) -0.0032(16) -0.0036(14)
C14 0.034(2) 0.0186(17) 0.033(2) 0.0031(15) -0.0052(16) -0.0019(14)
C15 0.050(2) 0.024(2) 0.037(2) 0.0037(16) -0.0041(19) -0.0060(18)
C16 0.063(3) 0.0191(19) 0.045(3) -0.0010(17) 0.012(2) -0.0065(19)
C17 0.039(2) 0.025(2) 0.065(3) 0.0060(19) 0.018(2) -0.0048(17)
C18 0.0280(19) 0.0197(18) 0.054(3) 0.0089(17) 0.0007(18) -0.0029(15)
C19 0.032(2) 0.043(2) 0.046(3) 0.004(2) -0.0093(18) 0.0046(18)
C20 0.102(5) 0.042(3) 0.056(3) -0.005(2) 0.030(3) -0.013(3)
C21 0.029(2) 0.045(3) 0.082(4) 0.021(2) -0.015(2) -0.0074(19)
C22 0.0249(17) 0.0193(16) 0.0237(18) -0.0002(13) 0.0014(13) -0.0015(13)
C23 0.036(2) 0.0213(18) 0.030(2) -0.0061(15) 0.0011(16) -0.0069(15)
C24 0.0348(19) 0.0173(16) 0.034(2) 0.0005(15) 0.0063(16) -0.0013(14)
C25 0.0290(18) 0.0167(16) 0.0257(18) 0.0029(13) 0.0016(14) 0.0000(14)
C26 0.0286(18) 0.0224(18) 0.035(2) 0.0076(15) 0.0049(15) 0.0026(14)
C27 0.0263(18) 0.030(2) 0.038(2) 0.0069(17) 0.0019(16) 0.0006(15)
C28 0.032(2) 0.0284(19) 0.035(2) 0.0052(16) -0.0056(16) -0.0007(15)
C29 0.038(2) 0.0258(19) 0.0251(19) 0.0012(15) -0.0004(16) 0.0027(16)
C30 0.0289(18) 0.0205(17) 0.0280(19) 0.0046(14) 0.0015(15) -0.0004(14)
C31 0.033(2) 0.030(2) 0.038(2) 0.0001(17) 0.0080(17) 0.0025(16)
C32 0.039(2) 0.054(3) 0.042(3) 0.003(2) -0.0107(19) 0.003(2)
C33 0.0309(19) 0.030(2) 0.0273(19) -0.0009(15) 0.0027(15) -0.0004(15)
C34 0.0295(18) 0.0204(17) 0.0232(18) -0.0015(14) -0.0033(14) -0.0036(14)
C35 0.0291(18) 0.0271(19) 0.028(2) -0.0038(15) 0.0003(15) -0.0076(15)
C36 0.0282(18) 0.0255(19) 0.038(2) -0.0030(16) -0.0054(16) -0.0032(15)
C37 0.035(2) 0.0246(18) 0.029(2) -0.0019(15) -0.0020(15) -0.0018(15)
C38 0.0321(19) 0.0232(19) 0.0299(19) -0.0018(15) 0.0039(15) -0.0057(15)
C39 0.0310(18) 0.0207(17) 0.0252(18) -0.0034(14) -0.0008(15) -0.0022(14)
C40 0.031(2) 0.046(2) 0.032(2) -0.0007(18) 0.0017(17) -0.0109(18)
C41 0.041(2) 0.036(2) 0.039(2) 0.0055(18) -0.0057(18) 0.0001(18)
C42 0.0308(19) 0.037(2) 0.029(2) -0.0004(17) 0.0042(16) -0.0027(16)

loop_
_atom_type_symbol
_atom_type_description
_atom_type_scat_dispersion_real
_atom_type_scat_dispersion_imag
_atom_type_scat_source
C C 0.0033 0.0016 'International Tables Vol C Tables 4.2.6.8 and 6.1.1.4'
H H 0.0000 0.0000 'International Tables Vol C Tables 4.2.6.8 and 6.1.1.4'
N N 0.0061 0.0033 'International Tables Vol C Tables 4.2.6.8 and 6.1.1.4'
Cl Cl 0.1484 0.1585 'International Tables Vol C Tables 4.2.6.8 and 6.1.1.4'
Ni Ni 0.3393 1.1124 'International Tables Vol C Tables 4.2.6.8 and 6.1.1.4'

loop_
_geom_angle_atom_site_label_1
_geom_angle_atom_site_label_2
_geom_angle_atom_site_label_3
_geom_angle
C1 Ni1 C22 172.82(15)
C1 Ni1 Cl1 92.75(11)
C22 Ni1 Cl1 94.32(10)
C1 Ni1 H1 87.6(16)
C22 Ni1 H1 85.3(16)
Cl1 Ni1 H1 178.7(15)
C1 N1 C2 111.6(3)
C1 N1 C13 125.7(3)
C2 N1 C13 122.7(3)
C1 N2 C3 111.3(3)
C1 N2 C4 124.5(3)
C3 N2 C4 124.1(3)
C22 N3 C23 111.1(3)
C22 N3 C34 125.1(3)
C23 N3 C34 123.7(3)
C22 N4 C24 111.4(3)
C22 N4 C25 124.8(3)
C24 N4 C25 123.4(3)
N1 C1 N2 103.3(3)
N1 C1 Ni1 128.0(3)
N2 C1 Ni1 128.6(3)
C3 C2 N1 106.8(3)
C3 C2 H2A 126.6
N1 C2 H2A 126.6
C2 C3 N2 107.0(3)
C2 C3 H3A 126.5
N2 C3 H3A 126.5
C9 C4 C5 122.5(4)
C9 C4 N2 119.2(3)
C5 C4 N2 118.3(3)
C4 C5 C6 116.9(4)
C4 C5 C10 121.5(4)
C6 C5 C10 121.6(3)
C7 C6 C5 122.6(4)
C7 C6 H6A 118.7
C5 C6 H6A 118.7
C8 C7 C6 118.3(4)
C8 C7 C11 121.3(4)
C6 C7 C11 120.4(4)
C7 C8 C9 121.5(4)
C7 C8 H8A 119.2
C9 C8 H8A 119.2
C4 C9 C8 118.1(4)
C4 C9 C12 121.3(4)
C8 C9 C12 120.5(4)
C5 C10 H10A 109.5
C5 C10 H10B 109.5
H10A C10 H10B 109.5
C5 C10 H10C 109.5
H10A C10 H10C 109.5
H10B C10 H10C 109.5
C7 C11 H11A 109.5
C7 C11 H11B 109.5
H11A C11 H11B 109.5
C7 C11 H11C 109.5
H11A C11 H11C 109.5
H11B C11 H11C 109.5
C9 C12 H12A 109.5
C9 C12 H12B 109.5
H12A C12 H12B 109.5
C9 C12 H12C 109.5
H12A C12 H12C 109.5
H12B C12 H12C 109.5
C14 C13 C18 122.2(4)
C14 C13 N1 118.6(3)
C18 C13 N1 119.1(3)
C15 C14 C13 117.4(4)
C15 C14 C19 121.5(4)
C13 C14 C19 121.1(4)
C14 C15 C16 122.1(4)
C14 C15 H15A 118.9
C16 C15 H15A 118.9
C17 C16 C15 118.3(4)
C17 C16 C20 121.0(5)
C15 C16 C20 120.7(5)
C16 C17 C18 122.0(4)
C16 C17 H17A 119.0
C18 C17 H17A 119.0
C17 C18 C13 117.9(4)
C17 C18 C21 121.4(4)
C13 C18 C21 120.7(4)
C14 C19 H19A 109.5
C14 C19 H19B 109.5
H19A C19 H19B 109.5
C14 C19 H19C 109.5
H19A C19 H19C 109.5
H19B C19 H19C 109.5
C16 C20 H20A 109.5
C16 C20 H20B 109.5
H20A C20 H20B 109.5
C16 C20 H20C 109.5
H20A C20 H20C 109.5
H20B C20 H20C 109.5
C18 C21 H21A 109.5
C18 C21 H21B 109.5
H21A C21 H21B 109.5
C18 C21 H21C 109.5
H21A C21 H21C 109.5
H21B C21 H21C 109.5
N3 C22 N4 103.5(3)
N3 C22 Ni1 127.1(3)
N4 C22 Ni1 129.3(3)
C24 C23 N3 107.2(3)
C24 C23 H23A 126.4
N3 C23 H23A 126.4
C23 C24 N4 106.7(3)
C23 C24 H24A 126.6
N4 C24 H24A 126.6
C30 C25 C26 122.6(3)
C30 C25 N4 119.9(3)
C26 C25 N4 117.4(3)
C27 C26 C25 117.6(3)
C27 C26 C31 121.7(3)
C25 C26 C31 120.8(3)
C28 C27 C26 122.2(3)
C28 C27 H27A 118.9
C26 C27 H27A 118.9
C29 C28 C27 117.9(3)
C29 C28 C32 121.3(4)
C27 C28 C32 120.9(4)
C28 C29 C30 122.5(4)
C28 C29 H29A 118.8
C30 C29 H29A 118.8
C25 C30 C29 117.2(3)
C25 C30 C33 121.5(3)
C29 C30 C33 121.3(3)
C26 C31 H31A 109.5
C26 C31 H31B 109.5
H31A C31 H31B 109.5
C26 C31 H31C 109.5
H31A C31 H31C 109.5
H31B C31 H31C 109.5
C28 C32 H32A 109.5
C28 C32 H32B 109.5
H32A C32 H32B 109.5
C28 C32 H32C 109.5
H32A C32 H32C 109.5
H32B C32 H32C 109.5
C30 C33 H33A 109.5
C30 C33 H33B 109.5
H33A C33 H33B 109.5
C30 C33 H33C 109.5
H33A C33 H33C 109.5
H33B C33 H33C 109.5
C39 C34 C35 122.4(3)
C39 C34 N3 118.8(3)
C35 C34 N3 118.8(3)
C36 C35 C34 117.6(3)
C36 C35 C40 121.3(3)
C34 C35 C40 121.2(3)
C35 C36 C37 122.0(3)
C35 C36 H36A 119.0
C37 C36 H36A 119.0
C38 C37 C36 118.7(3)
C38 C37 C41 120.8(3)
C36 C37 C41 120.5(3)
C37 C38 C39 121.5(3)
C37 C38 H38A 119.3
C39 C38 H38A 119.3
C34 C39 C38 117.8(3)
C34 C39 C42 121.8(3)
C38 C39 C42 120.3(3)
C35 C40 H40A 109.5
C35 C40 H40B 109.5
H40A C40 H40B 109.5
C35 C40 H40C 109.5
H40A C40 H40C 109.5
H40B C40 H40C 109.5
C37 C41 H41A 109.5
C37 C41 H41B 109.5
H41A C41 H41B 109.5
C37 C41 H41C 109.5
H41A C41 H41C 109.5
H41B C41 H41C 109.5
C39 C42 H42A 109.5
C39 C42 H42B 109.5
H42A C42 H42B 109.5
C39 C42 H42C 109.5
H42A C42 H42C 109.5
H42B C42 H42C 109.5

loop_
_geom_bond_atom_site_label_1
_geom_bond_atom_site_label_2
_geom_bond_distance
Ni1 C1 1.888(4)
Ni1 C22 1.891(3)
Ni1 Cl1 2.2592(11)
Ni1 H1 1.61(4)
N1 C1 1.372(5)
N1 C2 1.395(5)
N1 C13 1.442(5)
N2 C1 1.372(5)
N2 C3 1.396(5)
N2 C4 1.450(5)
N3 C22 1.369(4)
N3 C23 1.398(4)
N3 C34 1.442(4)
N4 C22 1.372(4)
N4 C24 1.398(4)
N4 C25 1.451(4)
C2 C3 1.341(6)
C2 H2A 0.9500
C3 H3A 0.9500
C4 C9 1.392(6)
C4 C5 1.402(5)
C5 C6 1.402(5)
C5 C10 1.503(5)
C6 C7 1.392(6)
C6 H6A 0.9500
C7 C8 1.392(6)
C7 C11 1.517(6)
C8 C9 1.404(6)
C8 H8A 0.9500
C9 C12 1.529(5)
C10 H10A 0.9800
C10 H10B 0.9800
C10 H10C 0.9800
C11 H11A 0.9800
C11 H11B 0.9800
C11 H11C 0.9800
C12 H12A 0.9800
C12 H12B 0.9800
C12 H12C 0.9800
C13 C14 1.401(5)
C13 C18 1.404(5)
C14 C15 1.398(6)
C14 C19 1.508(5)
C15 C16 1.398(6)
C15 H15A 0.9500
C16 C17 1.390(7)
C16 C20 1.509(6)
C17 C18 1.392(6)
C17 H17A 0.9500
C18 C21 1.507(6)
C19 H19A 0.9800
C19 H19B 0.9800
C19 H19C 0.9800
C20 H20A 0.9800
C20 H20B 0.9800
C20 H20C 0.9800
C21 H21A 0.9800
C21 H21B 0.9800
C21 H21C 0.9800
C23 C24 1.337(5)
C23 H23A 0.9500
C24 H24A 0.9500
C25 C30 1.396(5)
C25 C26 1.401(5)
C26 C27 1.398(5)
C26 C31 1.507(5)
C27 C28 1.396(5)
C27 H27A 0.9500
C28 C29 1.395(5)
C28 C32 1.513(5)
C29 C30 1.403(5)
C29 H29A 0.9500
C30 C33 1.516(5)
C31 H31A 0.9800
C31 H31B 0.9800
C31 H31C 0.9800
C32 H32A 0.9800
C32 H32B 0.9800
C32 H32C 0.9800
C33 H33A 0.9800
C33 H33B 0.9800
C33 H33C 0.9800
C34 C39 1.394(5)
C34 C35 1.408(5)
C35 C36 1.393(5)
C35 C40 1.520(5)
C36 C37 1.400(5)
C36 H36A 0.9500
C37 C38 1.392(5)
C37 C41 1.507(5)
C38 C39 1.409(5)
C38 H38A 0.9500
C39 C42 1.513(5)
C40 H40A 0.9800
C40 H40B 0.9800
C40 H40C 0.9800
C41 H41A 0.9800
C41 H41B 0.9800
C41 H41C 0.9800
C42 H42A 0.9800
C42 H42B 0.9800
C42 H42C 0.9800
